data_7200739
loop_
_publ_author_name
'Omondi, Bernard'
'Lemmerer, Andreas'
'Fernandes, Manuel A.'
'Levendis, Demetrius C.'
'Layh, Marcus'

_publ_section_title
;
 The influence of substitution and weak interactions on the crystal
 structures of a series of 2,6-disubstituted N-arylthioamides
;
_journal_issue 8
_journal_name_full CrystEngComm
_journal_page_first 1658
_journal_paper_doi 10.1039/b820944h
_journal_volume 11
_journal_year 2009
_chemical_formula_moiety 'C7 H5 Br2 N S'
_chemical_formula_sum 'C7 H5 Br2 N S'
_chemical_formula_weight 295
_chemical_name_common 2,6-dibromophenylthioamide
_chemical_name_systematic
;
2,6-dibromophenylthioamide
;
_space_group_IT_number 14
_symmetry_cell_setting monoclinic
_symmetry_space_group_name_Hall '-P 2ybc'
_symmetry_space_group_name_H-M 'P 1 21/c 1'
_atom_sites_solution_hydrogens geom
_atom_sites_solution_primary direct
_atom_sites_solution_secondary difmap
_audit_conform_dict_location ftp://ftp.iucr.org/pub/cif_core.dic
_audit_conform_dict_name cif_core.dic
_audit_conform_dict_version 2.3
_audit_creation_date 2009-03-02T17:31:53-00:00
_audit_creation_method 'WinGX routine CIF_UPDATE'
_cell_angle_alpha 90
_cell_angle_beta 99.884(4)
_cell_angle_gamma 90
_cell_formula_units_Z 4
_cell_length_a 7.9801(5)
_cell_length_b 8.0314(5)
_cell_length_c 14.5984(9)
_cell_measurement_reflns_used 1851
_cell_measurement_temperature 173(2)
_cell_measurement_theta_max 27.12
_cell_measurement_theta_min 2.59
_cell_volume 921.74(10)
_computing_cell_refinement 'Bruker SAINT+, Bruker (1999)'
_computing_data_collection 'Bruker SMART, Bruker (1998)'
_computing_data_reduction 'Bruker SAINT+'
_computing_molecular_graphics
;
Ortep-3 for Windows (Farrugia, 1997) and DIAMOND (Brandenburg, 1999)
;
_computing_publication_material
;
WinGX publication routines (Farrugia, 1999) and PLATON (Spek, 2003)
;
_computing_structure_refinement 'SHELXL-97 (Sheldrick, 1997)'
_computing_structure_solution 'SHELXS-97 (Sheldrick, 1997)'
_diffrn_ambient_temperature 173(2)
_diffrn_measured_fraction_theta_full 0.996
_diffrn_measured_fraction_theta_max 0.996
_diffrn_measurement_device_type 'Bruker SMART 1K CCD area detector'
_diffrn_measurement_method '\w scans'
_diffrn_radiation_monochromator graphite
_diffrn_radiation_type MoK\a
_diffrn_radiation_wavelength 0.71073
_diffrn_reflns_av_R_equivalents 0.0425
_diffrn_reflns_av_unetI/netI 0.0534
_diffrn_reflns_limit_h_max 10
_diffrn_reflns_limit_h_min -10
_diffrn_reflns_limit_k_max 10
_diffrn_reflns_limit_k_min -10
_diffrn_reflns_limit_l_max 18
_diffrn_reflns_limit_l_min -19
_diffrn_reflns_number 6607
_diffrn_reflns_theta_full 28
_diffrn_reflns_theta_max 28
_diffrn_reflns_theta_min 2.59
_diffrn_standards_number 0
_exptl_absorpt_coefficient_mu 8.955
_exptl_absorpt_correction_T_max 0.70
_exptl_absorpt_correction_T_min 0.134
_exptl_absorpt_correction_type multi-scan
_exptl_absorpt_process_details 'SADABS (Sheldrick, 1996)'
_exptl_crystal_colour colourless
_exptl_crystal_density_diffrn 2.126
_exptl_crystal_density_meas 0
_exptl_crystal_density_method 'not measured'
_exptl_crystal_description rectangular
_exptl_crystal_F_000 560
_exptl_crystal_size_max 0.38
_exptl_crystal_size_mid 0.2
_exptl_crystal_size_min 0.04
_refine_diff_density_max 1.131
_refine_diff_density_min -0.493
_refine_diff_density_rms 0.124
_refine_ls_extinction_method none
_refine_ls_goodness_of_fit_ref 1.084
_refine_ls_hydrogen_treatment mixed
_refine_ls_matrix_type full
_refine_ls_number_parameters 103
_refine_ls_number_reflns 2216
_refine_ls_number_restraints 0
_refine_ls_restrained_S_all 1.084
_refine_ls_R_factor_all 0.0663
_refine_ls_R_factor_gt 0.0458
_refine_ls_shift/su_max 0.002
_refine_ls_shift/su_mean 0
_refine_ls_structure_factor_coef Fsqd
_refine_ls_weighting_details 'calc w=1/[\s^2^(Fo^2^)+(0.0614P)^2^+0.7396P] where P=(Fo^2^+2Fc^2^)/3'
_refine_ls_weighting_scheme calc
_refine_ls_wR_factor_gt 0.1241
_refine_ls_wR_factor_ref 0.1334
_reflns_number_gt 1620
_reflns_number_total 2216
_reflns_threshold_expression >2sigma(I)
_cod_data_source_file b820944h.txt
_cod_data_source_block 3
_cod_depositor_comments
;
The following automatic conversions were performed:
'_symmetry_cell_setting' value 'Monoclinic' changed to 'monoclinic'
according to '/home/saulius/struct/CIF-dictionaries/cif_core.dic'
dictionary named 'cif_core.dic' version 2.4.1 from 2010-06-29.

Automatic conversion script
Id: cif_fix_enum 1527 2010-12-29 10:47:43Z saulius 
;
_cod_original_sg_symbol_H-M P2(1)/c
_cod_database_code 7200739

loop_
_symmetry_equiv_pos_as_xyz
'x, y, z'
'-x, y+1/2, -z+1/2'
'-x, -y, -z'
'x, -y-1/2, z-1/2'

loop_
_atom_site_label
_atom_site_type_symbol
_atom_site_fract_x
_atom_site_fract_y
_atom_site_fract_z
_atom_site_U_iso_or_equiv
_atom_site_adp_type
_atom_site_occupancy
_atom_site_symmetry_multiplicity
_atom_site_calc_flag
_atom_site_refinement_flags
_atom_site_disorder_assembly
_atom_site_disorder_group
C1 C 0.3583(6) 0.6488(5) 0.8837(3) 0.0345(10) Uani 1 1 d . . .
C2 C 0.3733(7) 0.7426(6) 0.9646(3) 0.0406(11) Uani 1 1 d . . .
C3 C 0.5296(8) 0.7821(6) 1.0154(3) 0.0488(13) Uani 1 1 d . . .
H3 H 0.5373 0.8491 1.0696 0.059 Uiso 1 1 calc R . .
C4 C 0.6765(7) 0.7235(7) 0.9868(3) 0.0485(13) Uani 1 1 d . . .
H4 H 0.785 0.752 1.021 0.058 Uiso 1 1 calc R . .
C5 C 0.6648(7) 0.6252(6) 0.9099(3) 0.0438(11) Uani 1 1 d . . .
H5 H 0.7649 0.583 0.8912 0.053 Uiso 1 1 calc R . .
C6 C 0.5068(6) 0.5872(5) 0.8593(3) 0.0332(9) Uani 1 1 d . . .
C7 C 0.0962(6) 0.7311(6) 0.7866(3) 0.0379(10) Uani 1 1 d . . .
H7 H 0.1314 0.8432 0.7983 0.045 Uiso 1 1 calc R . .
N1 N 0.1981(5) 0.6137(5) 0.8282(3) 0.0378(9) Uani 1 1 d . . .
S1 S -0.08510(18) 0.70127(16) 0.71658(10) 0.0493(3) Uani 1 1 d . . .
Br1 Br 0.17902(9) 0.81414(8) 1.01199(5) 0.0646(2) Uani 1 1 d . . .
Br2 Br 0.49267(7) 0.45272(7) 0.75278(3) 0.0514(2) Uani 1 1 d . . .
H1 H 0.170(8) 0.499(7) 0.816(4) 0.062 Uiso 1 1 d . . .

loop_
_atom_site_aniso_label
_atom_site_aniso_U_11
_atom_site_aniso_U_22
_atom_site_aniso_U_33
_atom_site_aniso_U_23
_atom_site_aniso_U_13
_atom_site_aniso_U_12
C1 0.041(3) 0.026(2) 0.037(2) 0.0032(17) 0.0054(19) -0.0026(19)
C2 0.048(3) 0.037(2) 0.039(2) 0.0002(19) 0.012(2) 0.002(2)
C3 0.061(4) 0.047(3) 0.036(2) -0.003(2) 0.000(2) -0.006(3)
C4 0.044(3) 0.057(3) 0.039(2) 0.007(2) -0.009(2) -0.010(3)
C5 0.037(3) 0.048(3) 0.046(3) 0.011(2) 0.006(2) -0.001(2)
C6 0.041(3) 0.028(2) 0.031(2) 0.0031(16) 0.0063(18) 0.0013(19)
C7 0.033(2) 0.035(2) 0.045(2) -0.0005(19) 0.0046(19) 0.000(2)
N1 0.033(2) 0.0288(19) 0.049(2) -0.0022(17) 0.0002(17) -0.0009(17)
S1 0.0391(7) 0.0465(7) 0.0572(8) 0.0026(6) -0.0060(6) 0.0020(6)
Br1 0.0609(4) 0.0684(4) 0.0700(4) -0.0183(3) 0.0268(3) 0.0032(3)
Br2 0.0556(4) 0.0477(3) 0.0531(3) -0.0147(2) 0.0154(2) -0.0017(2)

loop_
_atom_type_symbol
_atom_type_description
_atom_type_scat_dispersion_real
_atom_type_scat_dispersion_imag
_atom_type_scat_source
C C 0.0033 0.0016 'International Tables Vol C Tables 4.2.6.8 and 6.1.1.4'
H H 0 0 'International Tables Vol C Tables 4.2.6.8 and 6.1.1.4'
N N 0.0061 0.0033 'International Tables Vol C Tables 4.2.6.8 and 6.1.1.4'
S S 0.1246 0.1234 'International Tables Vol C Tables 4.2.6.8 and 6.1.1.4'
Br Br -0.2901 2.4595 'International Tables Vol C Tables 4.2.6.8 and 6.1.1.4'

loop_
_geom_angle_atom_site_label_1
_geom_angle_atom_site_label_2
_geom_angle_atom_site_label_3
_geom_angle
_geom_angle_site_symmetry_1
_geom_angle_site_symmetry_3
_geom_angle_publ_flag
C6 C1 C2 117.4(4) . . ?
C6 C1 N1 120.6(4) . . ?
C2 C1 N1 122.1(4) . . ?
C3 C2 C1 121.4(5) . . ?
C3 C2 Br1 117.3(4) . . ?
C1 C2 Br1 121.3(4) . . ?
C2 C3 C4 119.6(5) . . ?
C2 C3 H3 120.2 . . ?
C4 C3 H3 120.2 . . ?
C5 C4 C3 120.1(5) . . ?
C5 C4 H4 120 . . ?
C3 C4 H4 120 . . ?
C4 C5 C6 119.7(5) . . ?
C4 C5 H5 120.2 . . ?
C6 C5 H5 120.2 . . ?
C5 C6 C1 121.8(4) . . ?
C5 C6 Br2 119.2(4) . . ?
C1 C6 Br2 119.0(3) . . ?
N1 C7 S1 126.1(4) . . ?
N1 C7 H7 117 . . ?
S1 C7 H7 117 . . ?
C7 N1 C1 122.9(4) . . ?
C7 N1 H1 120(4) . . ?
C1 N1 H1 117(4) . . ?

loop_
_geom_bond_atom_site_label_1
_geom_bond_atom_site_label_2
_geom_bond_distance
_geom_bond_site_symmetry_2
_geom_bond_publ_flag
C1 C6 1.385(6) . ?
C1 C2 1.389(6) . ?
C1 N1 1.420(6) . ?
C2 C3 1.374(7) . ?
C2 Br1 1.892(5) . ?
C3 C4 1.392(8) . ?
C3 H3 0.95 . ?
C4 C5 1.363(7) . ?
C4 H4 0.95 . ?
C5 C6 1.382(7) . ?
C5 H5 0.95 . ?
C6 Br2 1.881(4) . ?
C7 N1 1.323(6) . ?
C7 S1 1.639(5) . ?
C7 H7 0.95 . ?
N1 H1 0.96(6) . ?

loop_
_geom_hbond_atom_site_label_D
_geom_hbond_atom_site_label_H
_geom_hbond_atom_site_label_A
_geom_hbond_distance_DH
_geom_hbond_distance_HA
_geom_hbond_distance_DA
_geom_hbond_angle_DHA
_geom_hbond_site_symmetry_A
N1 H1 S1 0.96(6) 2.51(6) 3.465(4) 178(5) 2_546
C7 H7 S1 0.95 2.9 3.777(5) 154 2_556
C4 H4 S1 0.95 2.89 3.612(5) 134 4_676

loop_
_geom_torsion_atom_site_label_1
_geom_torsion_atom_site_label_2
_geom_torsion_atom_site_label_3
_geom_torsion_atom_site_label_4
_geom_torsion
_geom_torsion_site_symmetry_1
_geom_torsion_site_symmetry_2
_geom_torsion_site_symmetry_3
_geom_torsion_site_symmetry_4
_geom_torsion_publ_flag
C6 C1 C2 C3 4.2(7) . . . . ?
N1 C1 C2 C3 -176.9(4) . . . . ?
C6 C1 C2 Br1 -173.5(3) . . . . ?
N1 C1 C2 Br1 5.5(6) . . . . ?
C1 C2 C3 C4 -1.8(8) . . . . ?
Br1 C2 C3 C4 175.9(4) . . . . ?
C2 C3 C4 C5 -1.1(8) . . . . ?
C3 C4 C5 C6 1.4(7) . . . . ?
C4 C5 C6 C1 1.1(7) . . . . ?
C4 C5 C6 Br2 179.5(4) . . . . ?
C2 C1 C6 C5 -3.8(6) . . . . ?
N1 C1 C6 C5 177.2(4) . . . . ?
C2 C1 C6 Br2 177.7(3) . . . . ?
N1 C1 C6 Br2 -1.2(5) . . . . ?
S1 C7 N1 C1 176.2(4) . . . . ?
C6 C1 N1 C7 -118.6(5) . . . . ?
C2 C1 N1 C7 62.6(6) . . . . ?

loop_
_cod_related_entry_id
_cod_related_entry_database
_cod_related_entry_code
1 ChemSpider 30653566
